data_4505114
loop_
_publ_author_name
'Perruchas, Sandrine'
'Boubekeur, Kamal'
'Batail, Patrick'

_publ_section_title
;
 Hydrogen Bonds in Radical Cation Salts of TTF(CH2OH)4:&#x2009; First
 Complete Series with the Octahedral Rhenium Cluster Anions
 [Re6S8-nCl6+n]n-4(n= 0, 1, 2, 3)
;
_journal_issue 4
_journal_name_full 'Crystal Growth &amp; Design'
_journal_page_first 1585
_journal_paper_doi 10.1021/cg0500573
_journal_volume 5
_journal_year 2005
_chemical_formula_moiety C40H48Cl6O16Re6S24
_chemical_formula_sum 'C40 H48 Cl6 O16 Re6 S24'
_chemical_formula_weight 2884.12
_chemical_name_common '(TTF(CH2OH)4)4, Re6S8Cl6'
_chemical_name_systematic
;
[TTF(CH2OH)4]4[Re6S8Cl6]
;
_space_group_IT_number 130
_symmetry_cell_setting tetragonal
_symmetry_space_group_name_Hall '-P 4a 2ac'
_symmetry_space_group_name_H-M 'P 4/n c c :2'
_atom_sites_solution_hydrogens geom
_atom_sites_solution_primary direct
_atom_sites_solution_secondary difmap
_audit_creation_method SHELXL-97
_cell_angle_alpha 90.00
_cell_angle_beta 90.00
_cell_angle_gamma 90.00
_cell_formula_units_Z 4
_cell_length_a 16.393(2)
_cell_length_b 16.393(2)
_cell_length_c 26.063(5)
_cell_measurement_reflns_used 8000
_cell_measurement_temperature 293(2)
_cell_measurement_theta_max 25.9
_cell_measurement_theta_min 2.05
_cell_volume 7003.9(18)
_computing_cell_refinement 'SELECT, CELL  [STOE-IPDS]'
_computing_data_collection 'EXPOSE [STOE-IPDS]'
_computing_data_reduction 'INTEGRATE [STOE-IPDS]'
_computing_molecular_graphics 'DIAMOND (Brandenburg, 1999)'
_computing_publication_material 'SHELXL-97 (Sheldrick, 1997)'
_computing_structure_refinement 'SHELXL-97 (Sheldrick, 1997)'
_computing_structure_solution 'SHELXS-97 (Sheldrick, 1990)'
_diffrn_ambient_temperature 293(2)
_diffrn_detector_area_resol_mean 6.66
_diffrn_measured_fraction_theta_full 0.982
_diffrn_measured_fraction_theta_max 0.982
_diffrn_measurement_device_type area_detector
_diffrn_measurement_method 'rotation, phi incr. 0.9'
_diffrn_radiation_monochromator graphite
_diffrn_radiation_source 'fine-focus sealed tube'
_diffrn_radiation_type MoK\a
_diffrn_radiation_wavelength 0.71073
_diffrn_reflns_av_R_equivalents 0.0975
_diffrn_reflns_av_sigmaI/netI 0.0397
_diffrn_reflns_limit_h_max 14
_diffrn_reflns_limit_h_min 0
_diffrn_reflns_limit_k_max 20
_diffrn_reflns_limit_k_min 0
_diffrn_reflns_limit_l_max 31
_diffrn_reflns_limit_l_min 0
_diffrn_reflns_number 42978
_diffrn_reflns_theta_full 25.98
_diffrn_reflns_theta_max 25.98
_diffrn_reflns_theta_min 2.00
_exptl_absorpt_coefficient_mu 11.333
_exptl_absorpt_correction_T_max 0.565
_exptl_absorpt_correction_T_min 0.185
_exptl_absorpt_correction_type numerical
_exptl_absorpt_process_details 'FACEIT, Stoe-IPDS'
_exptl_crystal_colour black
_exptl_crystal_density_diffrn 2.735
_exptl_crystal_density_meas ?
_exptl_crystal_density_method 'not measured'
_exptl_crystal_description platelet
_exptl_crystal_F_000 5408
_exptl_crystal_size_max 0.154
_exptl_crystal_size_mid 0.154
_exptl_crystal_size_min 0.054
_refine_diff_density_max 0.979
_refine_diff_density_min -1.178
_refine_diff_density_rms 0.130
_refine_ls_extinction_method none
_refine_ls_goodness_of_fit_ref 1.000
_refine_ls_hydrogen_treatment constr
_refine_ls_matrix_type full
_refine_ls_number_parameters 211
_refine_ls_number_reflns 3388
_refine_ls_number_restraints 0
_refine_ls_restrained_S_all 1.000
_refine_ls_R_factor_all 0.0502
_refine_ls_R_factor_gt 0.0245
_refine_ls_shift/su_max 0.001
_refine_ls_shift/su_mean 0.000
_refine_ls_structure_factor_coef Fsqd
_refine_ls_weighting_details
; calc
 [0.00000+1.00000exp(1.60(sin\q/\l)^2^)]/
   [\s^2^(Fo^2^)+0.0000+0.0000*P+(0.0242P)^2^+0.0000sin\q/\l]
 where P = 0.33333Fo^2^ + 0.66667Fc^2^
;
_refine_ls_weighting_scheme calc
_refine_ls_wR_factor_gt 0.0440
_refine_ls_wR_factor_ref 0.0485
_reflns_number_gt 2243
_reflns_number_total 3388
_reflns_threshold_expression >2sigma(I)
_cod_data_source_file cg0500573si20050213_123249.cif
_cod_data_source_block 4
_cod_depositor_comments
;
The following automatic conversions were performed:

'_exptl_crystal_density_meas' value 'not measured' was changed to '?'
- the value is perceived as not measured.

Automatic conversion script
Id: cif_fix_values 3008 2015-01-20 13:52:24Z robertas 
;
_cod_original_cell_volume 7004(2)
_cod_original_sg_symbol_Hall '-P 4a 2ac '
_cod_original_sg_symbol_H-M P4/ncc
_cod_database_code 4505114

loop_
_symmetry_equiv_pos_as_xyz
'x, y, z'
'-x+1/2, -y+1/2, z'
'-y+1/2, x, z'
'y, -x+1/2, z'
'-x, y+1/2, -z+1/2'
'x+1/2, -y, -z+1/2'
'y+1/2, x+1/2, -z+1/2'
'-y, -x, -z+1/2'
'-x, -y, -z'
'x-1/2, y-1/2, -z'
'y-1/2, -x, -z'
'-y, x-1/2, -z'
'x, -y-1/2, z-1/2'
'-x-1/2, y, z-1/2'
'-y-1/2, -x-1/2, z-1/2'
'y, x, z-1/2'

loop_
_atom_site_label
_atom_site_type_symbol
_atom_site_fract_x
_atom_site_fract_y
_atom_site_fract_z
_atom_site_U_iso_or_equiv
_atom_site_adp_type
_atom_site_occupancy
_atom_site_symmetry_multiplicity
_atom_site_calc_flag
_atom_site_refinement_flags
Re1 Re 0.198604(14) 0.150772(13) 0.387981(10) 0.02166(6) Uani 1 1 d .
Re2 Re 0.2500 0.2500 0.458220(19) 0.02123(12) Uani 1 4 d S
Re3 Re 0.2500 0.2500 0.317139(19) 0.02246(12) Uani 1 4 d S
S1 S 0.11031(10) 0.20505(10) 0.32262(6) 0.0291(4) Uani 1 1 d .
S2 S 0.11012(10) 0.20568(10) 0.45286(7) 0.0283(4) Uani 1 1 d .
Cl1 Cl 0.12994(10) 0.01977(9) 0.39078(9) 0.0398(4) Uani 1 1 d .
Cl2 Cl 0.2500 0.2500 0.55183(13) 0.0332(7) Uani 1 4 d S
Cl3 Cl 0.2500 0.2500 0.22298(14) 0.0400(8) Uani 1 4 d S
S1A S 0.60871(11) 0.18770(10) 0.08064(6) 0.0310(4) Uani 1 1 d .
S2A S 0.63590(11) 0.17602(13) 0.18983(7) 0.0391(4) Uani 1 1 d .
S3A S 0.79754(11) 0.13185(10) 0.06175(6) 0.0319(4) Uani 1 1 d .
S4A S 0.81986(11) 0.11960(11) 0.17218(7) 0.0331(4) Uani 1 1 d .
C1A C 0.4441(4) 0.2171(5) 0.0941(3) 0.047(2) Uani 1 1 d .
H1A1 H 0.4046 0.2376 0.1186 0.056 Uiso 1 1 calc R
H1A2 H 0.4506 0.2572 0.0670 0.056 Uiso 1 1 calc R
C2A C 0.4752(5) 0.2034(6) 0.2128(3) 0.057(2) Uani 1 1 d .
H2A1 H 0.4824 0.2556 0.2298 0.068 Uiso 1 1 calc R
H2A2 H 0.4208 0.2021 0.1982 0.068 Uiso 1 1 calc R
C3A C 0.5247(4) 0.2024(4) 0.1203(3) 0.0329(16) Uani 1 1 d .
C4A C 0.5366(4) 0.1951(4) 0.1710(3) 0.0365(16) Uani 1 1 d .
C5A C 0.6761(4) 0.1693(4) 0.1293(2) 0.0240(14) Uani 1 1 d .
C6A C 0.7562(4) 0.1436(4) 0.1219(2) 0.0268(15) Uani 1 1 d .
C7A C 0.8906(4) 0.0948(4) 0.0826(3) 0.0334(16) Uani 1 1 d .
C8A C 0.9020(4) 0.0901(4) 0.1334(3) 0.0319(15) Uani 1 1 d .
C9A C 0.9504(4) 0.0737(4) 0.0403(3) 0.0376(17) Uani 1 1 d .
H9A1 H 1.0011 0.0538 0.0548 0.045 Uiso 1 1 calc R
H9A2 H 0.9279 0.0318 0.0182 0.045 Uiso 1 1 calc R
C10A C 0.9756(4) 0.0595(5) 0.1628(3) 0.048(2) Uani 1 1 d .
H10A H 0.9670 0.0030 0.1724 0.057 Uiso 1 1 calc R
H10B H 1.0234 0.0621 0.1410 0.057 Uiso 1 1 calc R
O1A O 0.4175(4) 0.1436(4) 0.0736(3) 0.077(2) Uani 1 1 d .
H1A H 0.3737 0.1505 0.0591 0.115 Uiso 1 1 calc R
O2A O 0.4829(6) 0.1421(6) 0.2480(4) 0.133(4) Uani 1 1 d .
H2A H 0.4761 0.0980 0.2338 0.200 Uiso 1 1 calc R
O3A O 0.9637(4) 0.1455(4) 0.0126(2) 0.0626(17) Uani 1 1 d .
H3A H 0.9960 0.1365 -0.0108 0.094 Uiso 1 1 calc R
O4A O 0.9888(5) 0.1049(5) 0.2060(3) 0.099(3) Uani 1 1 d .
H4A H 0.9452 0.1220 0.2169 0.148 Uiso 1 1 calc R

loop_
_atom_site_aniso_label
_atom_site_aniso_U_11
_atom_site_aniso_U_22
_atom_site_aniso_U_33
_atom_site_aniso_U_23
_atom_site_aniso_U_13
_atom_site_aniso_U_12
Re1 0.01899(11) 0.01696(11) 0.02904(11) 0.00132(12) -0.00359(12) -0.00144(8)
Re2 0.01904(16) 0.01904(16) 0.0256(3) 0.000 0.000 0.000
Re3 0.02108(16) 0.02108(16) 0.0252(3) 0.000 0.000 0.000
S1 0.0234(8) 0.0278(9) 0.0362(9) 0.0032(7) -0.0080(7) -0.0022(8)
S2 0.0227(8) 0.0268(8) 0.0354(9) 0.0079(7) 0.0026(7) -0.0031(7)
Cl1 0.0381(9) 0.0223(7) 0.0591(11) 0.0041(9) -0.0122(9) -0.0078(6)
Cl2 0.0353(11) 0.0353(11) 0.0291(18) 0.000 0.000 0.000
Cl3 0.0441(13) 0.0441(13) 0.032(2) 0.000 0.000 0.000
S1A 0.0343(9) 0.0308(9) 0.0281(9) -0.0030(7) -0.0020(7) 0.0043(7)
S2A 0.0344(10) 0.0574(12) 0.0255(9) -0.0003(8) 0.0033(7) 0.0064(9)
S3A 0.0306(9) 0.0378(10) 0.0273(9) -0.0038(7) 0.0048(7) 0.0031(8)
S4A 0.0328(9) 0.0384(10) 0.0280(9) 0.0039(7) 0.0000(7) 0.0052(8)
C1A 0.027(4) 0.043(4) 0.070(5) -0.001(4) -0.008(4) 0.008(3)
C2A 0.043(5) 0.073(6) 0.054(5) -0.003(5) 0.025(4) 0.005(5)
C3A 0.026(3) 0.025(3) 0.047(5) -0.006(3) 0.000(3) 0.006(3)
C4A 0.026(3) 0.041(4) 0.042(4) -0.004(4) 0.005(3) 0.000(3)
C5A 0.029(3) 0.022(3) 0.022(3) -0.004(2) 0.001(2) -0.001(3)
C6A 0.028(3) 0.021(3) 0.031(4) 0.003(2) 0.006(3) -0.001(3)
C7A 0.027(4) 0.031(4) 0.042(5) -0.004(3) 0.000(3) -0.001(3)
C8A 0.028(4) 0.024(3) 0.044(4) -0.003(3) -0.004(3) 0.001(3)
C9A 0.031(4) 0.039(4) 0.043(4) -0.009(3) 0.007(3) 0.004(3)
C10A 0.034(4) 0.052(5) 0.056(5) -0.012(4) -0.002(4) 0.012(4)
O1A 0.070(4) 0.051(4) 0.110(6) 0.004(4) -0.059(4) -0.008(3)
O2A 0.179(10) 0.110(7) 0.110(7) 0.014(6) 0.090(7) 0.025(7)
O3A 0.069(4) 0.066(4) 0.052(4) -0.001(3) 0.022(3) -0.001(3)
O4A 0.098(6) 0.116(6) 0.082(6) -0.039(5) -0.041(5) 0.045(5)

loop_
_atom_type_symbol
_atom_type_description
_atom_type_scat_dispersion_real
_atom_type_scat_dispersion_imag
_atom_type_scat_source
C C 0.0033 0.0016 'International Tables Vol C Tables 4.2.6.8 and 6.1.1.4'
H H 0.0000 0.0000 'International Tables Vol C Tables 4.2.6.8 and 6.1.1.4'
O O 0.0106 0.0060 'International Tables Vol C Tables 4.2.6.8 and 6.1.1.4'
S S 0.1246 0.1234 'International Tables Vol C Tables 4.2.6.8 and 6.1.1.4'
Cl Cl 0.1484 0.1585 'International Tables Vol C Tables 4.2.6.8 and 6.1.1.4'
Re Re -1.0185 7.2310 'International Tables Vol C Tables 4.2.6.8 and 6.1.1.4'

loop_
_geom_angle_atom_site_label_1
_geom_angle_atom_site_label_2
_geom_angle_atom_site_label_3
_geom_angle
_geom_angle_site_symmetry_1
_geom_angle_site_symmetry_3
S2 Re1 S2 90.17(7) 3 .
S2 Re1 S1 173.93(6) 3 .
S2 Re1 S1 89.80(5) . .
S2 Re1 S1 89.61(5) 3 3
S2 Re1 S1 173.59(6) . 3
S1 Re1 S1 89.74(7) . 3
S2 Re1 Cl1 92.08(6) 3 .
S2 Re1 Cl1 91.74(6) . .
S1 Re1 Cl1 93.99(6) . .
S1 Re1 Cl1 94.67(6) 3 .
S2 Re1 Re2 57.59(4) 3 .
S2 Re1 Re2 57.57(4) . .
S1 Re1 Re2 117.64(4) . .
S1 Re1 Re2 117.27(4) 3 .
Cl1 Re1 Re2 133.29(6) . .
S2 Re1 Re1 57.40(4) 3 3
S2 Re1 Re1 117.52(4) . 3
S1 Re1 Re1 117.48(4) . 3
S1 Re1 Re1 57.32(4) 3 3
Cl1 Re1 Re1 135.25(4) . 3
Re2 Re1 Re1 59.989(7) . 3
S2 Re1 Re1 117.54(4) 3 4
S2 Re1 Re1 57.33(4) . 4
S1 Re1 Re1 57.69(4) . 4
S1 Re1 Re1 117.36(4) 3 4
Cl1 Re1 Re1 134.70(4) . 4
Re2 Re1 Re1 59.989(7) . 4
Re1 Re1 Re1 90.0 3 4
S2 Re1 Re3 117.50(4) 3 .
S2 Re1 Re3 117.44(4) . .
S1 Re1 Re3 57.38(4) . .
S1 Re1 Re3 57.27(4) 3 .
Cl1 Re1 Re3 136.50(6) . .
Re2 Re1 Re3 90.207(18) . .
Re1 Re1 Re3 60.131(7) 3 .
Re1 Re1 Re3 60.131(7) 4 .
S2 Re2 S2 173.35(9) . 2
S2 Re2 S2 89.807(5) . 3
S2 Re2 S2 89.807(5) 2 3
S2 Re2 S2 89.807(5) . 4
S2 Re2 S2 89.807(5) 2 4
S2 Re2 S2 173.35(9) 3 4
S2 Re2 Cl2 93.33(4) . .
S2 Re2 Cl2 93.33(4) 2 .
S2 Re2 Cl2 93.33(4) 3 .
S2 Re2 Cl2 93.33(4) 4 .
S2 Re2 Re1 57.27(4) . 4
S2 Re2 Re1 117.30(5) 2 4
S2 Re2 Re1 117.26(4) 3 4
S2 Re2 Re1 57.32(4) 4 4
Cl2 Re2 Re1 134.981(12) . 4
S2 Re2 Re1 117.30(5) . 3
S2 Re2 Re1 57.27(4) 2 3
S2 Re2 Re1 57.32(4) 3 3
S2 Re2 Re1 117.26(4) 4 3
Cl2 Re2 Re1 134.981(12) . 3
Re1 Re2 Re1 90.04(2) 4 3
S2 Re2 Re1 117.26(4) . 2
S2 Re2 Re1 57.32(4) 2 2
S2 Re2 Re1 117.30(5) 3 2
S2 Re2 Re1 57.27(4) 4 2
Cl2 Re2 Re1 134.981(12) . 2
Re1 Re2 Re1 60.022(14) 4 2
Re1 Re2 Re1 60.022(14) 3 2
S2 Re2 Re1 57.32(4) . .
S2 Re2 Re1 117.26(4) 2 .
S2 Re2 Re1 57.27(4) 3 .
S2 Re2 Re1 117.30(5) 4 .
Cl2 Re2 Re1 134.981(12) . .
Re1 Re2 Re1 60.022(14) 4 .
Re1 Re2 Re1 60.022(14) 3 .
Re1 Re2 Re1 90.04(2) 2 .
S1 Re3 S1 173.21(8) 2 .
S1 Re3 S1 89.799(5) 2 3
S1 Re3 S1 89.799(5) . 3
S1 Re3 S1 89.799(5) 2 4
S1 Re3 S1 89.799(5) . 4
S1 Re3 S1 173.21(8) 3 4
S1 Re3 Cl3 93.40(4) 2 .
S1 Re3 Cl3 93.40(4) . .
S1 Re3 Cl3 93.40(4) 3 .
S1 Re3 Cl3 93.40(4) 4 .
S1 Re3 Re1 117.19(4) 2 .
S1 Re3 Re1 57.24(4) . .
S1 Re3 Re1 57.50(4) 3 .
S1 Re3 Re1 116.95(4) 4 .
Cl3 Re3 Re1 135.226(12) . .
S1 Re3 Re1 57.24(4) 2 2
S1 Re3 Re1 117.19(4) . 2
S1 Re3 Re1 116.95(4) 3 2
S1 Re3 Re1 57.50(4) 4 2
Cl3 Re3 Re1 135.226(12) . 2
Re1 Re3 Re1 89.55(2) . 2
S1 Re3 Re1 57.50(4) 2 3
S1 Re3 Re1 116.95(4) . 3
S1 Re3 Re1 57.24(4) 3 3
S1 Re3 Re1 117.19(4) 4 3
Cl3 Re3 Re1 135.226(12) . 3
Re1 Re3 Re1 59.739(14) . 3
Re1 Re3 Re1 59.739(14) 2 3
S1 Re3 Re1 116.95(4) 2 4
S1 Re3 Re1 57.50(4) . 4
S1 Re3 Re1 117.19(4) 3 4
S1 Re3 Re1 57.24(4) 4 4
Cl3 Re3 Re1 135.226(12) . 4
Re1 Re3 Re1 59.739(14) . 4
Re1 Re3 Re1 59.739(14) 2 4
Re1 Re3 Re1 89.55(2) 3 4
Re1 S1 Re3 65.38(4) . .
Re1 S1 Re1 65.00(4) . 4
Re3 S1 Re1 65.23(4) . 4
Re1 S2 Re1 65.27(4) 4 .
Re1 S2 Re2 65.14(4) 4 .
Re1 S2 Re2 65.12(4) . .
C5A S1A C3A 95.4(3) . .
C5A S1A S3A 88.2(2) . 2_655
C3A S1A S3A 109.1(2) . 2_655
C5A S1A S3A 133.1(2) . 11_665
C3A S1A S3A 131.4(2) . 11_665
S3A S1A S3A 75.63(5) 2_655 11_665
C5A S2A C4A 96.4(3) . .
C5A S2A S2A 142.4(2) . 7_545
C4A S2A S2A 119.9(3) . 7_545
C5A S2A S4A 81.9(2) . 2_655
C4A S2A S4A 89.1(3) . 2_655
S2A S2A S4A 106.27(5) 7_545 2_655
C6A S3A C7A 95.8(3) . .
C6A S4A C8A 95.1(3) . .
O1A C1A C3A 108.1(6) . .
O1A C1A H1A1 110.1 . .
C3A C1A H1A1 110.1 . .
O1A C1A H1A2 110.1 . .
C3A C1A H1A2 110.1 . .
H1A1 C1A H1A2 108.4 . .
O2A C2A C4A 111.2(7) . .
O2A C2A H2A1 109.4 . .
C4A C2A H2A1 109.4 . .
O2A C2A H2A2 109.4 . .
C4A C2A H2A2 109.4 . .
H2A1 C2A H2A2 108.0 . .
C4A C3A C1A 126.1(6) . .
C4A C3A S1A 117.2(5) . .
C1A C3A S1A 116.5(6) . .
C3A C4A C2A 127.9(7) . .
C3A C4A S2A 115.7(5) . .
C2A C4A S2A 116.4(6) . .
C6A C5A S1A 124.0(5) . .
C6A C5A S2A 120.7(5) . .
S1A C5A S2A 115.1(4) . .
C5A C6A S3A 122.2(5) . .
C5A C6A S4A 122.4(5) . .
S3A C6A S4A 115.4(4) . .
C8A C7A C9A 128.0(7) . .
C8A C7A S3A 117.0(6) . .
C9A C7A S3A 114.9(5) . .
C7A C8A C10A 129.1(7) . .
C7A C8A S4A 116.6(6) . .
C10A C8A S4A 114.2(6) . .
O3A C9A C7A 106.6(6) . .
O3A C9A H9A1 110.4 . .
C7A C9A H9A1 110.4 . .
O3A C9A H9A2 110.4 . .
C7A C9A H9A2 110.4 . .
H9A1 C9A H9A2 108.6 . .
O4A C10A C8A 111.3(6) . .
O4A C10A H10A 109.4 . .
C8A C10A H10A 109.4 . .
O4A C10A H10B 109.4 . .
C8A C10A H10B 109.4 . .
H10A C10A H10B 108.0 . .
C1A O1A Cl2 82.5(4) . 14_655
C1A O1A H1A 109.5 . .
Cl2 O1A H1A 28.3 14_655 .
C2A O2A O4A 108.4(8) . 3_545
C2A O2A H2A 109.5 . .
O4A O2A H2A 20.2 3_545 .
C9A O3A Cl1 118.2(4) . 16_655
C9A O3A H3A 109.5 . .
Cl1 O3A H3A 25.3 16_655 .
C10A O4A O4A 104.8(7) . 8_665
C10A O4A H4A 109.5 . .
O4A O4A H4A 59.3 8_665 .

loop_
_geom_bond_atom_site_label_1
_geom_bond_atom_site_label_2
_geom_bond_distance
_geom_bond_site_symmetry_2
Re1 S2 2.4011(16) 3
Re1 S2 2.4028(18) .
Re1 S1 2.4060(17) .
Re1 S1 2.4159(17) 3
Re1 Cl1 2.4257(15) .
Re1 Re2 2.5898(5) .
Re1 Re1 2.5907(5) 3
Re1 Re1 2.5907(5) 4
Re1 Re3 2.6009(5) .
Re2 S2 2.4095(16) .
Re2 S2 2.4095(16) 2
Re2 S2 2.4095(16) 3
Re2 S2 2.4095(16) 4
Re2 Cl2 2.440(3) .
Re2 Re1 2.5898(5) 4
Re2 Re1 2.5898(5) 3
Re2 Re1 2.5898(5) 2
Re3 S1 2.4098(17) 2
Re3 S1 2.4098(17) .
Re3 S1 2.4098(17) 3
Re3 S1 2.4098(17) 4
Re3 Cl3 2.454(4) .
Re3 Re1 2.6010(5) 2
Re3 Re1 2.6010(5) 3
Re3 Re1 2.6010(5) 4
S1 Re1 2.4160(17) 4
S2 Re1 2.4011(16) 4
S1A C5A 1.709(6) .
S1A C3A 1.739(7) .
S1A S3A 3.370(3) 2_655
S1A S3A 3.738(2) 11_665
S2A C5A 1.713(6) .
S2A C4A 1.728(7) .
S2A S2A 3.271(4) 7_545
S2A S4A 3.459(3) 2_655
S3A C6A 1.719(6) .
S3A C7A 1.729(7) .
S4A C6A 1.721(6) .
S4A C8A 1.752(7) .
C1A O1A 1.388(9) .
C1A C3A 1.506(9) .
C1A H1A1 0.9700 .
C1A H1A2 0.9700 .
C2A O2A 1.367(12) .
C2A C4A 1.491(10) .
C2A H2A1 0.9700 .
C2A H2A2 0.9700 .
C3A C4A 1.340(10) .
C5A C6A 1.392(9) .
C7A C8A 1.338(9) .
C7A C9A 1.516(10) .
C8A C10A 1.515(10) .
C9A O3A 1.399(9) .
C9A H9A1 0.9700 .
C9A H9A2 0.9700 .
C10A O4A 1.366(10) .
C10A H10A 0.9700 .
C10A H10B 0.9700 .
O1A Cl2 3.302(6) 14_655
O1A H1A 0.8200 .
O2A O4A 3.096(13) 3_545
O2A H2A 0.8200 .
O3A Cl1 3.315(6) 16_655
O3A H3A 0.8200 .
O4A O4A 3.159(19) 8_665
O4A H4A 0.8200 .
